data_2011714
loop_
_publ_author_name
'Burchell, Colin J.'
'Ferguson, George'
'Lough, Alan J.'
'Glidewell, Christopher'

_publ_section_title
;A three-dimensional hydrogen-bonded framework in
 4,4'-trimethylenedipiperidinium--2,5-dicarboxybenzene-1,4-dicarboxylate--water
 (1/1/1)
;
_journal_issue 1
_journal_name_full 'Acta Crystallographica Section C'
_journal_page_first 92
_journal_page_last 94
_journal_paper_doi 10.1107/S0108270100014013
_journal_volume 57
_journal_year 2001
_chemical_formula_moiety 'C13 H28 N2 2+ , C10 H4 O8 2- , H2 O'
_chemical_formula_sum 'C23 H34 N2 O9'
_chemical_formula_weight 482.52
_chemical_name_systematic
;
4,4'-Trimethylenedipiperidine--benzene-1,2,4,5-tetracarboxylic acid--water
(1/1/1)
;
_space_group_IT_number 2
_symmetry_cell_setting triclinic
_symmetry_space_group_name_Hall '-P 1'
_symmetry_space_group_name_H-M 'P -1'
_cell_angle_alpha 61.453(2)
_cell_angle_beta 80.999(3)
_cell_angle_gamma 64.055(3)
_cell_formula_units_Z 2
_cell_length_a 10.5885(4)
_cell_length_b 11.5840(6)
_cell_length_c 11.8301(6)
_cell_measurement_reflns_used 8817
_cell_measurement_temperature 150.0(10)
_cell_measurement_theta_max 30.07
_cell_measurement_theta_min 2.81
_cell_volume 1143.62(10)
_computing_cell_refinement 'DENZO-SMN (Otwinowski & Minor, 1997)'
_computing_data_collection 'Kappa-CCD Server Software (Nonius, 1997)'
_computing_data_reduction DENZO-SMN
_computing_molecular_graphics 'NRCVAX-96, ORTEP (Johnson, 1976) and  PLATON (Spek, 2000)'
_computing_publication_material 'NRCVAX-96, SHELXL97 and WordPerfect macro PRPKAPPA (Ferguson, 1999)'
_computing_structure_refinement 'NRCVAX-96 (Gabe et al., 1989) and SHELXL97 (Sheldrick, 1997)'
_computing_structure_solution 'SHELXS97 (Sheldrick, 1997)'
_diffrn_ambient_temperature 150.0(10)
_diffrn_measured_fraction_theta_full .988
_diffrn_measured_fraction_theta_max .988
_diffrn_measurement_device_type Kappa-CCD
_diffrn_measurement_method '\f scans and \w scans with \k offsets'
_diffrn_radiation_monochromator graphite
_diffrn_radiation_source 'fine-focus sealed X-ray tube'
_diffrn_radiation_type 'Mo K\a'
_diffrn_radiation_wavelength .71073
_diffrn_reflns_av_R_equivalents .034
_diffrn_reflns_av_sigmaI/netI .061
_diffrn_reflns_limit_h_max 14
_diffrn_reflns_limit_h_min 0
_diffrn_reflns_limit_k_max 16
_diffrn_reflns_limit_k_min -14
_diffrn_reflns_limit_l_max 16
_diffrn_reflns_limit_l_min -16
_diffrn_reflns_number 8817
_diffrn_reflns_theta_full 30.07
_diffrn_reflns_theta_max 30.07
_diffrn_reflns_theta_min 2.81
_diffrn_standards_decay_% negligible
_exptl_absorpt_coefficient_mu .108
_exptl_absorpt_correction_T_max .983
_exptl_absorpt_correction_T_min .967
_exptl_absorpt_correction_type multi-scan
_exptl_absorpt_process_details 'DENZO-SMN (Otwinowski & Minor, 1997)'
_exptl_crystal_colour colourless
_exptl_crystal_density_diffrn 1.401
_exptl_crystal_density_method 'not measured'
_exptl_crystal_description block
_exptl_crystal_F_000 516
_exptl_crystal_size_max .31
_exptl_crystal_size_mid .26
_exptl_crystal_size_min .16
_refine_diff_density_max .37
_refine_diff_density_min -.23
_refine_ls_extinction_method none
_refine_ls_goodness_of_fit_ref 1.02
_refine_ls_hydrogen_treatment constr
_refine_ls_matrix_type full
_refine_ls_number_parameters 317
_refine_ls_number_reflns 6632
_refine_ls_number_restraints 2
_refine_ls_restrained_S_all 1.02
_refine_ls_R_factor_all .084
_refine_ls_R_factor_gt .051
_refine_ls_shift/su_max <0.001
_refine_ls_shift/su_mean .000
_refine_ls_structure_factor_coef Fsqd
_refine_ls_weighting_details 'w = 1/[\s^2^(Fo^2^)+(0.0403P)^2^+0.3818P] where P=(Fo^2^+2Fc^2^)/3'
_refine_ls_weighting_scheme calc
_refine_ls_wR_factor_ref .118
_reflns_number_gt 4752
_reflns_number_total 6632
_reflns_threshold_expression I>2\s(I)
_cod_data_source_file gg1025.cif
_cod_data_source_block 1
_cod_depositor_comments
;
The following automatic conversions were performed:

'_exptl_absorpt_correction_type' value 'Multi-scan' changed to
'multi-scan' according to
/home/saulius/struct/CIF-dictionaries/cif_core.dic dictionary named
'cif_core.dic' version 2.4.1 from 2010-06-29.

Automatic conversion script
Id: cif_fix_values 1715 2011-07-08 13:25:40Z adriana 
;
_cod_original_cell_volume 1143.63(9)
_cod_database_code 2011714
_cod_database_fobs_code 2011714

loop_
_symmetry_equiv_pos_as_xyz
'x, y, z'
'-x, -y, -z'

loop_
_atom_site_label
_atom_site_fract_x
_atom_site_fract_y
_atom_site_fract_z
_atom_site_U_iso_or_equiv
_atom_site_adp_type
_atom_site_calc_flag
_atom_site_refinement_flags
_atom_site_occupancy
_atom_site_disorder_assembly
_atom_site_disorder_group
_atom_site_type_symbol
O1 .82375(10) .64403(13) .90569(12) .0376(3) Uani d . 1 . . O
O2 .68001(11) .79086(13) .98085(11) .0343(3) Uani d . 1 . . O
O3 .44084(11) .87211(13) 1.03762(11) .0331(3) Uani d . 1 . . O
H3 .5587 .8354 1.0043 .050 Uiso calc R 1 . . H
O4 .26730(10) .80737(13) 1.06721(10) .0303(2) Uani d . 1 . . O
O5 .14771(11) .67892(15) .80144(13) .0449(3) Uani d . 1 . . O
O6 .30076(11) .50765(13) .75328(12) .0382(3) Uani d . 1 . . O
O7 .53272(11) .44656(12) .68017(11) .0330(3) Uani d . 1 . . O
H7 .4199 .4727 .7242 .049 Uiso calc R 1 . . H
O8 .69639(11) .52896(12) .63499(10) .0309(3) Uani d . 1 . . O
C11 .58191(13) .69456(14) .89256(12) .0182(3) Uani d . 1 . . C
C12 .44423(14) .73143(15) .93550(12) .0190(3) Uani d . 1 . . C
C13 .35288(14) .69758(15) .89673(12) .0206(3) Uani d . 1 . . C
H13 .2602 .7225 .9254 .025 Uiso calc R 1 . . H
C14 .38860(14) .62966(15) .81884(12) .0194(3) Uani d . 1 . . C
C15 .52497(13) .59507(14) .77408(12) .0189(3) Uani d . 1 . . C
C16 .61582(14) .63032(14) .81167(13) .0194(3) Uani d . 1 . . C
H16 .7071 .6091 .7799 .023 Uiso calc R 1 . . H
C17 .70384(14) .70970(15) .92861(13) .0220(3) Uani d . 1 . . C
C18 .37939(14) .80657(16) 1.01991(13) .0228(3) Uani d . 1 . . C
C19 .26865(15) .60609(17) .78939(14) .0259(3) Uani d . 1 . . C
C110 .58958(14) .51981(15) .68957(13) .0222(3) Uani d . 1 . . C
N21 .27499(12) .87121(14) .27730(11) .0246(3) Uani d . 1 . . N
H21A .2590 .7929 .3442 .030 Uiso calc R 1 . . H
H21B .2780 .8650 .2005 .030 Uiso calc R 1 . . H
N31 .02798(12) 1.42914(14) .84862(12) .0256(3) Uani d . 1 . . N
H31A -.0324 1.5047 .8680 .031 Uiso calc R 1 . . H
H31B .1198 1.3980 .8790 .031 Uiso calc R 1 . . H
C22 .15624(15) 1.00982(17) .26397(14) .0257(3) Uani d . 1 . . C
H22A .0664 1.0129 .2459 .031 Uiso calc R 1 . . H
H22B .1700 1.0926 .1908 .031 Uiso calc R 1 . . H
C23 .14959(15) 1.02207(17) .38747(14) .0254(3) Uani d . 1 . . C
H23A .1235 .9463 .4577 .030 Uiso calc R 1 . . H
H23B .0748 1.1172 .3747 .030 Uiso calc R 1 . . H
C24 .28887(14) 1.00635(16) .42863(13) .0225(3) Uani d . 1 . . C
H24 .3074 1.0917 .3641 .027 Uiso calc R 1 . . H
C25 .40838(15) .86854(16) .43099(14) .0256(3) Uani d . 1 . . C
H25A .4993 .8639 .4486 .031 Uiso calc R 1 . . H
H25B .3968 .7833 .5024 .031 Uiso calc R 1 . . H
C26 .41294(15) .86098(17) .30566(14) .0265(3) Uani d . 1 . . C
H26A .4319 .9415 .2344 .032 Uiso calc R 1 . . H
H26B .4894 .7687 .3134 .032 Uiso calc R 1 . . H
C32 -.01515(15) 1.30647(17) .91628(14) .0272(3) Uani d . 1 . . C
H32A -.1140 1.3402 .8888 .033 Uiso calc R 1 . . H
H32B -.0092 1.2715 1.0106 .033 Uiso calc R 1 . . H
C33 .07980(15) 1.18368(16) .88507(13) .0253(3) Uani d . 1 . . C
H33A .0456 1.1065 .9256 .030 Uiso calc R 1 . . H
H33B .1763 1.1423 .9226 .030 Uiso calc R 1 . . H
C34 .08470(14) 1.23283(15) .73985(13) .0207(3) Uani d . 1 . . C
H34 -.0113 1.2641 .7051 .025 Uiso calc R 1 . . H
C35 .12204(15) 1.36314(16) .67410(14) .0243(3) Uani d . 1 . . C
H35A .2199 1.3321 .7020 .029 Uiso calc R 1 . . H
H35B .1170 1.3997 .5795 .029 Uiso calc R 1 . . H
C36 .02358(14) 1.48433(16) .70614(13) .0237(3) Uani d . 1 . . C
H36A .0526 1.5653 .6645 .028 Uiso calc R 1 . . H
H36B -.0736 1.5209 .6729 .028 Uiso calc R 1 . . H
C4 .28495(16) .99856(16) .56186(14) .0268(3) Uani d . 1 . . C
H4A .2575 .9196 .6232 .032 Uiso calc R 1 . . H
H4B .3816 .9713 .5898 .032 Uiso calc R 1 . . H
C5 .18704(16) 1.13499(16) .57331(14) .0264(3) Uani d . 1 . . C
H5A .0902 1.1667 .5423 .032 Uiso calc R 1 . . H
H5B .2177 1.2133 .5184 .032 Uiso calc R 1 . . H
C6 .18756(15) 1.10743(16) .71347(14) .0250(3) Uani d . 1 . . C
H6A .1660 1.0225 .7680 .030 Uiso calc R 1 . . H
H6B .2839 1.0818 .7409 .030 Uiso calc R 1 . . H
O9 .20536(12) .65392(13) .47598(11) .0308(3) Uani d D 1 . . O
H91 .238(2) .612(2) .5572(8) .076(8) Uiso d D 1 . . H
H92 .243(2) .5873(16) .4483(19) .057(6) Uiso d D 1 . . H

loop_
_atom_site_aniso_label
_atom_site_aniso_U_11
_atom_site_aniso_U_22
_atom_site_aniso_U_33
_atom_site_aniso_U_12
_atom_site_aniso_U_13
_atom_site_aniso_U_23
O1 .0200(5) .0430(7) .0652(8) -.0083(5) -.0002(5) -.0397(7)
O2 .0338(6) .0505(8) .0449(7) -.0249(6) .0119(5) -.0375(6)
O3 .0357(6) .0433(7) .0410(6) -.0210(5) .0128(5) -.0335(6)
O4 .0271(5) .0418(7) .0295(6) -.0145(5) .0085(4) -.0239(5)
O5 .0241(6) .0724(10) .0641(8) -.0214(6) .0099(5) -.0515(8)
O6 .0285(6) .0431(7) .0629(8) -.0166(5) .0012(5) -.0370(7)
O7 .0323(6) .0353(7) .0466(7) -.0144(5) .0019(5) -.0297(6)
O8 .0315(6) .0396(7) .0352(6) -.0172(5) .0105(5) -.0275(5)
C11 .0213(6) .0165(6) .0166(6) -.0077(5) -.0007(5) -.0071(5)
C12 .0228(6) .0180(7) .0149(6) -.0079(5) .0012(5) -.0071(5)
C13 .0206(6) .0226(7) .0171(6) -.0092(5) .0021(5) -.0082(6)
C14 .0220(6) .0188(7) .0165(6) -.0091(5) -.0006(5) -.0065(5)
C15 .0220(6) .0161(7) .0172(6) -.0065(5) -.0015(5) -.0072(5)
C16 .0187(6) .0189(7) .0205(6) -.0064(5) .0006(5) -.0100(6)
C17 .0242(7) .0217(7) .0226(7) -.0099(6) -.0011(5) -.0110(6)
C18 .0265(7) .0244(8) .0175(6) -.0085(6) .0014(5) -.0117(6)
C19 .0256(7) .0330(8) .0252(7) -.0154(6) .0015(6) -.0151(7)
C110 .0245(7) .0203(7) .0228(7) -.0058(5) -.0031(5) -.0124(6)
N21 .0302(6) .0286(7) .0227(6) -.0145(5) .0056(5) -.0165(5)
N31 .0237(6) .0273(7) .0297(6) -.0055(5) -.0017(5) -.0196(6)
C22 .0269(7) .0282(8) .0240(7) -.0106(6) .0002(6) -.0138(6)
C23 .0259(7) .0268(8) .0255(7) -.0085(6) .0029(6) -.0162(6)
C24 .0262(7) .0217(7) .0216(7) -.0083(6) .0013(5) -.0128(6)
C25 .0247(7) .0258(8) .0279(7) -.0065(6) -.0005(6) -.0166(6)
C26 .0255(7) .0292(8) .0307(8) -.0108(6) .0056(6) -.0197(7)
C32 .0286(7) .0278(8) .0222(7) -.0080(6) .0030(6) -.0132(6)
C33 .0294(7) .0252(8) .0217(7) -.0106(6) .0020(6) -.0119(6)
C34 .0209(6) .0219(7) .0214(6) -.0073(5) .0001(5) -.0125(6)
C35 .0253(7) .0255(8) .0251(7) -.0107(6) .0057(6) -.0148(6)
C36 .0236(7) .0230(7) .0264(7) -.0098(6) .0024(5) -.0129(6)
C4 .0329(8) .0220(8) .0236(7) -.0051(6) -.0030(6) -.0135(6)
C5 .0321(7) .0227(8) .0233(7) -.0065(6) -.0009(6) -.0135(6)
C6 .0294(7) .0225(7) .0232(7) -.0068(6) -.0019(6) -.0131(6)
O9 .0391(6) .0316(7) .0284(6) -.0166(5) .0081(5) -.0188(5)

loop_
_atom_type_symbol
_atom_type_description
_atom_type_scat_dispersion_real
_atom_type_scat_dispersion_imag
_atom_type_scat_source
C C .0033 .0016 'International Tables Vol C Tables 4.2.6.8 and 6.1.1.4'
H H .0000 .0000 'International Tables Vol C Tables 4.2.6.8 and 6.1.1.4'
N N .0061 .0033 'International Tables Vol C Tables 4.2.6.8 and 6.1.1.4'
O O .0106 .0060 'International Tables Vol C Tables 4.2.6.8 and 6.1.1.4'

loop_
_geom_angle_atom_site_label_1
_geom_angle_atom_site_label_2
_geom_angle_atom_site_label_3
_geom_angle
_geom_angle_publ_flag
C18 O3 H3 109.5 ?
C110 O7 H7 109.5 ?
C16 C11 C12 117.72(12) ?
C12 C11 C17 128.03(12) y
C16 C11 C17 114.19(11) y
C13 C12 C11 117.79(12) ?
C11 C12 C18 128.15(12) y
C13 C12 C18 114.06(11) y
C14 C13 C12 124.24(12) ?
C14 C13 H13 117.9 ?
C12 C13 H13 117.9 ?
C13 C14 C15 118.08(12) ?
C13 C14 C19 113.87(11) y
C15 C14 C19 128.02(12) y
C16 C15 C14 117.68(12) ?
C14 C15 C110 128.12(12) y
C16 C15 C110 114.19(11) y
C11 C16 C15 124.44(12) ?
C11 C16 H16 117.8 ?
C15 C16 H16 117.8 ?
O1 C17 O2 121.11(13) y
O1 C17 C11 119.10(12) ?
O2 C17 C11 119.79(12) ?
O3 C18 O4 120.99(13) y
O4 C18 C12 119.40(13) ?
O3 C18 C12 119.58(12) ?
O5 C19 O6 122.61(13) y
O5 C19 C14 119.31(13) ?
O6 C19 C14 118.08(12) ?
O7 C110 O8 122.43(13) y
O8 C110 C15 118.61(12) ?
O7 C110 C15 118.94(12) ?
C26 N21 C22 111.68(11) ?
C26 N21 H21A 109.3 ?
C22 N21 H21A 109.3 ?
C26 N21 H21B 109.3 ?
C22 N21 H21B 109.3 ?
H21A N21 H21B 107.9 ?
C36 N31 C32 111.91(11) ?
C36 N31 H31A 109.2 ?
C32 N31 H31A 109.2 ?
C36 N31 H31B 109.2 ?
C32 N31 H31B 109.2 ?
H31A N31 H31B 107.9 ?
N21 C22 C23 110.12(12) ?
N21 C22 H22A 109.6 ?
C23 C22 H22A 109.6 ?
N21 C22 H22B 109.6 ?
C23 C22 H22B 109.6 ?
H22A C22 H22B 108.2 ?
C22 C23 C24 113.13(11) ?
C22 C23 H23A 109.0 ?
C24 C23 H23A 109.0 ?
C22 C23 H23B 109.0 ?
C24 C23 H23B 109.0 ?
H23A C23 H23B 107.8 ?
C4 C24 C23 111.78(11) ?
C4 C24 C25 109.34(11) ?
C23 C24 C25 109.09(12) ?
C4 C24 H24 108.9 ?
C23 C24 H24 108.9 ?
C25 C24 H24 108.9 ?
C26 C25 C24 113.10(12) ?
C26 C25 H25A 109.0 ?
C24 C25 H25A 109.0 ?
C26 C25 H25B 109.0 ?
C24 C25 H25B 109.0 ?
H25A C25 H25B 107.8 ?
N21 C26 C25 109.11(11) ?
N21 C26 H26A 109.9 ?
C25 C26 H26A 109.9 ?
N21 C26 H26B 109.9 ?
C25 C26 H26B 109.9 ?
H26A C26 H26B 108.3 ?
N31 C32 C33 110.23(11) ?
N31 C32 H32A 109.6 ?
C33 C32 H32A 109.6 ?
N31 C32 H32B 109.6 ?
C33 C32 H32B 109.6 ?
H32A C32 H32B 108.1 ?
C32 C33 C34 112.50(12) ?
C32 C33 H33A 109.1 ?
C34 C33 H33A 109.1 ?
C32 C33 H33B 109.1 ?
C34 C33 H33B 109.1 ?
H33A C33 H33B 107.8 ?
C6 C34 C33 110.43(11) ?
C6 C34 C35 112.31(11) ?
C33 C34 C35 109.59(11) ?
C6 C34 H34 108.1 ?
C33 C34 H34 108.1 ?
C35 C34 H34 108.1 ?
C36 C35 C34 111.93(11) ?
C36 C35 H35A 109.2 ?
C34 C35 H35A 109.2 ?
C36 C35 H35B 109.2 ?
C34 C35 H35B 109.2 ?
H35A C35 H35B 107.9 ?
N31 C36 C35 109.52(11) ?
N31 C36 H36A 109.8 ?
C35 C36 H36A 109.8 ?
N31 C36 H36B 109.8 ?
C35 C36 H36B 109.8 ?
H36A C36 H36B 108.2 ?
C5 C4 C24 116.90(12) ?
C5 C4 H4A 108.1 ?
C24 C4 H4A 108.1 ?
C5 C4 H4B 108.1 ?
C24 C4 H4B 108.1 ?
H4A C4 H4B 107.3 ?
C4 C5 C6 110.74(12) ?
C4 C5 H5A 109.5 ?
C6 C5 H5A 109.5 ?
C4 C5 H5B 109.5 ?
C6 C5 H5B 109.5 ?
H5A C5 H5B 108.1 ?
C34 C6 C5 115.94(12) ?
C34 C6 H6A 108.3 ?
C5 C6 H6A 108.3 ?
C34 C6 H6B 108.3 ?
C5 C6 H6B 108.3 ?
H6A C6 H6B 107.4 ?
H91 O9 H92 108 ?

loop_
_geom_bond_atom_site_label_1
_geom_bond_atom_site_label_2
_geom_bond_site_symmetry_2
_geom_bond_distance
_geom_bond_publ_flag
O1 C17 . 1.2283(17) y
O2 C17 . 1.2761(17) y
O3 C18 . 1.2926(17) y
O3 H3 . 1.20 ?
O4 C18 . 1.2286(17) y
O5 C19 . 1.2184(18) y
O6 C19 . 1.2958(18) y
O7 C110 . 1.2857(17) y
O7 H7 . 1.20 ?
O8 C110 . 1.2321(17) y
C11 C16 . 1.3920(18) ?
C11 C12 . 1.4129(18) ?
C11 C17 . 1.5237(18) ?
C12 C13 . 1.3936(19) ?
C12 C18 . 1.5230(19) ?
C13 C14 . 1.3908(19) ?
C13 H13 . .95 ?
C14 C15 . 1.4083(18) ?
C14 C19 . 1.5304(18) ?
C15 C16 . 1.3933(18) ?
C15 C110 . 1.5247(19) ?
C16 H16 . .95 ?
N21 C22 . 1.4958(19) y
N21 C26 . 1.4913(18) y
N21 H21A . .94 ?
N21 H21B . .94 ?
N31 C32 . 1.4950(19) y
N31 C36 . 1.4902(18) y
N31 H31A . .94 ?
N31 H31B . .94 ?
C22 C23 . 1.5221(19) ?
C22 H22A . .99 ?
C22 H22B . .99 ?
C23 C24 . 1.5330(19) ?
C23 H23A . .99 ?
C23 H23B . .99 ?
C24 C4 . 1.5300(19) ?
C24 C25 . 1.5334(19) ?
C24 H24 . 1.00 ?
C25 C26 . 1.519(2) ?
C25 H25A . .99 ?
C25 H25B . .99 ?
C26 H26A . .99 ?
C26 H26B . .99 ?
C32 C33 . 1.518(2) ?
C32 H32A . .99 ?
C32 H32B . .99 ?
C33 C34 . 1.5302(19) ?
C33 H33A . .99 ?
C33 H33B . .99 ?
C34 C6 . 1.5285(19) ?
C34 C35 . 1.5309(19) ?
C34 H34 . 1.00 ?
C35 C36 . 1.5185(19) ?
C35 H35A . .99 ?
C35 H35B . .99 ?
C36 H36A . .99 ?
C36 H36B . .99 ?
C4 C5 . 1.522(2) ?
C4 H4A . .99 ?
C4 H4B . .99 ?
C5 C6 . 1.5319(19) ?
C5 H5A . .99 ?
C5 H5B . .99 ?
C6 H6A . .99 ?
C6 H6B . .99 ?
O9 H91 . .89 ?
O9 H92 . .89 ?

loop_
_geom_hbond_atom_site_label_D
_geom_hbond_atom_site_label_H
_geom_hbond_atom_site_label_A
_geom_hbond_site_symmetry_A
_geom_hbond_distance_DH
_geom_hbond_distance_HA
_geom_hbond_distance_DA
_geom_hbond_angle_DHA
_geom_hbond_publ_flag
O3 H3 O2 . 1.20 1.20 2.395(2) 175 yes
O6 H7 O7 . 1.20 1.20 2.383(2) 172 yes
O9 H91 O6 . .89 2.09 2.980(2) 175 yes
O9 H92 O8 2_666 .89 1.87 2.756(2) 171 yes
N21 H21A O9 . .94 1.86 2.798(2) 173 yes
N21 H21B O4 1_554 .94 2.02 2.933(2) 164 yes
N31 H31A O1 1_465 .94 1.86 2.787(2) 170 yes
N31 H31B O2 2_677 .94 2.37 3.204(2) 148 yes

loop_
_geom_torsion_atom_site_label_1
_geom_torsion_atom_site_label_2
_geom_torsion_atom_site_label_3
_geom_torsion_atom_site_label_4
_geom_torsion
_geom_torsion_publ_flag
C16 C11 C12 C13 1.64(19) ?
C17 C11 C12 C13 -175.23(13) ?
C16 C11 C12 C18 -177.74(13) ?
C17 C11 C12 C18 5.4(2) ?
C11 C12 C13 C14 .2(2) ?
C18 C12 C13 C14 179.61(13) ?
C12 C13 C14 C15 -1.2(2) ?
C12 C13 C14 C19 -179.47(13) ?
C13 C14 C15 C16 .46(19) ?
C19 C14 C15 C16 178.41(13) ?
C13 C14 C15 C110 179.27(13) ?
C19 C14 C15 C110 -2.8(2) ?
C12 C11 C16 C15 -2.5(2) ?
C17 C11 C16 C15 174.80(12) ?
C14 C15 C16 C11 1.4(2) ?
C110 C15 C16 C11 -177.56(12) ?
C16 C11 C17 O1 -12.92(19) y
C12 C11 C17 O1 164.04(14) ?
C16 C11 C17 O2 166.49(13) y
C12 C11 C17 O2 -16.5(2) ?
C13 C12 C18 O3 -164.37(13) y
C13 C12 C18 O4 13.61(19) y
C11 C12 C18 O4 -167.00(14) ?
C11 C12 C18 O3 15.0(2) ?
C13 C14 C19 O5 20.4(2) y
C15 C14 C19 O5 -157.67(15) ?
C13 C14 C19 O6 -159.13(13) y
C15 C14 C19 O6 22.9(2) ?
C16 C15 C110 O7 160.19(13) y
C16 C15 C110 O8 -18.25(19) y
C14 C15 C110 O8 162.91(14) ?
C14 C15 C110 O7 -18.7(2) ?
C26 N21 C22 C23 -58.88(15) ?
N21 C22 C23 C24 54.78(16) ?
C22 C23 C24 C4 -172.26(12) ?
C22 C23 C24 C25 -51.22(16) ?
C26 C25 C24 C4 175.31(12) y
C25 C24 C4 C5 171.36(12) y
C24 C4 C5 C6 176.32(12) y
C4 C5 C6 C34 -175.44(12) y
C5 C6 C34 C33 171.36(12) y
C6 C34 C35 C36 -177.21(11) y
C23 C24 C25 C26 52.79(16) ?
C22 N21 C26 C25 59.88(15) ?
C24 C25 C26 N21 -57.42(16) ?
C36 N31 C32 C33 58.17(15) ?
N31 C32 C33 C34 -54.82(15) ?
C32 C33 C34 C6 176.95(12) ?
C32 C33 C34 C35 52.72(15) ?
C33 C34 C35 C36 -54.09(15) ?
C32 N31 C36 C35 -59.46(14) ?
C34 C35 C36 N31 57.56(15) ?
C23 C24 C4 C5 -67.74(17) y
C35 C34 C6 C5 -65.98(16) y

loop_
_cod_related_entry_id
_cod_related_entry_database
_cod_related_entry_code
1 ChemSpider 21107293
